data_4305219
loop_
_publ_author_name
'Jie-Sheng Huang'
'Jin Xie'
'Steven C. F. Kui'
'Guo-Su Fang'
'Nianyong Zhu'
'Chi-Ming Che'

_publ_section_title
;
Self-Assembly of a Cyclic Metalladecapyridine from the Reaction of
2,6-Bis(bis(2-pyridyl)methoxymethane)pyridine with Silver(I)
;
_journal_name_full 'Inorganic Chemistry'
_journal_page_first 5727
_journal_page_last 5735
_journal_paper_doi 10.1021/ic8000043
_journal_volume 47
_journal_year 2008
_chemical_formula_moiety 'C58 H50 Ag2 B2 F8 N10 O4'
_chemical_formula_sum 'C58 H50 Ag2 B2 F8 N10 O4'
_chemical_formula_weight 1340.44
_chemical_name_systematic
;
 ?
;
_space_group_IT_number 15
_symmetry_cell_setting monoclinic
_symmetry_space_group_name_Hall '-C 2yc'
_symmetry_space_group_name_H-M 'C 1 2/c 1'
_atom_sites_solution_hydrogens geom
_atom_sites_solution_primary direct
_atom_sites_solution_secondary difmap
_audit_creation_method SHELXL-97
_cell_angle_alpha 90.00
_cell_angle_beta 105.23(2)
_cell_angle_gamma 90.00
_cell_formula_units_Z 4
_cell_length_a 20.630(3)
_cell_length_b 13.018(2)
_cell_length_c 22.149(3)
_cell_measurement_reflns_used 0
_cell_measurement_temperature 301(2)
_cell_measurement_theta_max 0
_cell_measurement_theta_min 0
_cell_volume 5739.5(15)
_computing_molecular_graphics 'Ortep-3 for Windows (Farrugia, 1997)'
_computing_publication_material 'WinGX publication routines (Farrugia, 1999)'
_computing_structure_refinement 'SHELXL-97 (Sheldrick, 1997)'
_computing_structure_solution 'SHELXS-86 (Sheldrick, 1986)'
_diffrn_ambient_temperature 301(2)
_diffrn_measured_fraction_theta_full 0.994
_diffrn_measured_fraction_theta_max 0.994
_diffrn_radiation_monochromator graphite
_diffrn_radiation_source 'fine-focus sealed tube'
_diffrn_radiation_type MoK\a
_diffrn_radiation_wavelength 0.71073
_diffrn_reflns_av_R_equivalents 0.0308
_diffrn_reflns_av_sigmaI/netI 0.0414
_diffrn_reflns_limit_h_max 25
_diffrn_reflns_limit_h_min -25
_diffrn_reflns_limit_k_max 15
_diffrn_reflns_limit_k_min -11
_diffrn_reflns_limit_l_max 26
_diffrn_reflns_limit_l_min -26
_diffrn_reflns_number 14977
_diffrn_reflns_theta_full 25.68
_diffrn_reflns_theta_max 25.68
_diffrn_reflns_theta_min 1.87
_exptl_absorpt_coefficient_mu 0.764
_exptl_absorpt_correction_type none
_exptl_crystal_colour colorless
_exptl_crystal_density_diffrn 1.551
_exptl_crystal_density_method 'not measured'
_exptl_crystal_description prism
_exptl_crystal_F_000 2704
_exptl_crystal_size_max 0.25
_exptl_crystal_size_mid 0.25
_exptl_crystal_size_min 0.15
_refine_diff_density_max 0.793
_refine_diff_density_min -0.508
_refine_diff_density_rms 0.080
_refine_ls_extinction_method none
_refine_ls_goodness_of_fit_ref 0.964
_refine_ls_hydrogen_treatment mixed
_refine_ls_matrix_type full
_refine_ls_number_parameters 381
_refine_ls_number_reflns 5421
_refine_ls_number_restraints 0
_refine_ls_restrained_S_all 0.964
_refine_ls_R_factor_all 0.0742
_refine_ls_R_factor_gt 0.0445
_refine_ls_shift/su_max 0.001
_refine_ls_shift/su_mean 0.000
_refine_ls_structure_factor_coef Fsqd
_refine_ls_weighting_details 'calc w=1/[\s^2^(Fo^2^)+(0.0838P)^2^+0.0000P] where P=(Fo^2^+2Fc^2^)/3'
_refine_ls_weighting_scheme calc
_refine_ls_wR_factor_gt 0.1217
_refine_ls_wR_factor_ref 0.1336
_reflns_number_gt 3575
_reflns_number_total 5421
_reflns_threshold_expression >2sigma(I)
_cod_data_source_file ic8000043-file005.cif
_cod_data_source_block '[Ag2(PY5)2](BF4)2'
_cod_original_cell_volume 5739.5(14)
_cod_original_sg_symbol_H-M 'C 2/c'
_cod_database_code 4305219

loop_
_symmetry_equiv_pos_as_xyz
'x, y, z'
'-x, y, -z+1/2'
'x+1/2, y+1/2, z'
'-x+1/2, y+1/2, -z+1/2'
'-x, -y, -z'
'x, -y, z-1/2'
'-x+1/2, -y+1/2, -z'
'x+1/2, -y+1/2, z-1/2'

loop_
_atom_site_label
_atom_site_type_symbol
_atom_site_fract_x
_atom_site_fract_y
_atom_site_fract_z
_atom_site_U_iso_or_equiv
_atom_site_adp_type
_atom_site_occupancy
_atom_site_symmetry_multiplicity
_atom_site_calc_flag
_atom_site_refinement_flags
_atom_site_disorder_assembly
_atom_site_disorder_group
Ag1 Ag 0.557927(18) -0.02036(3) -0.053824(17) 0.05843(15) Uani 1 1 d . . .
O1 O 0.59975(15) 0.3358(2) -0.08088(14) 0.0515(7) Uani 1 1 d . . .
O2 O 0.44500(17) 0.3882(3) 0.05768(17) 0.0746(10) Uani 1 1 d . . .
N1 N 0.66188(17) 0.0747(3) -0.06280(17) 0.0514(9) Uani 1 1 d . . .
N2 N 0.50331(17) 0.1032(3) -0.11472(16) 0.0503(9) Uani 1 1 d . . .
N3 N 0.52470(17) 0.2391(3) 0.00197(15) 0.0424(8) Uani 1 1 d . . .
N4 N 0.38700(17) 0.1427(3) -0.00922(16) 0.0503(9) Uani 1 1 d . . .
N5 N 0.4335(2) 0.1467(4) 0.13550(19) 0.0695(12) Uani 1 1 d . . .
C1 C 0.5914(2) 0.2277(3) -0.07075(18) 0.0420(9) Uani 1 1 d . . .
C2 C 0.5850(2) 0.2128(3) -0.00429(18) 0.0427(9) Uani 1 1 d . . .
C3 C 0.6371(2) 0.1850(3) 0.04620(19) 0.0492(10) Uani 1 1 d . . .
H3 H 0.6786 0.1664 0.0406 0.059 Uiso 1 1 calc R . .
C4 C 0.6263(2) 0.1855(4) 0.1052(2) 0.0553(11) Uani 1 1 d . . .
H4 H 0.6607 0.1682 0.1401 0.066 Uiso 1 1 calc R . .
C5 C 0.5639(2) 0.2119(3) 0.11144(19) 0.0514(11) Uani 1 1 d . . .
H5 H 0.5555 0.2121 0.1507 0.062 Uiso 1 1 calc R . .
C6 C 0.5140(2) 0.2382(3) 0.05907(18) 0.0427(9) Uani 1 1 d . . .
C7 C 0.4449(2) 0.2788(3) 0.06071(19) 0.0508(10) Uani 1 1 d . . .
C8 C 0.6553(2) 0.3845(4) -0.0378(2) 0.0679(13) Uani 1 1 d . . .
H8A H 0.6453 0.3928 0.0019 0.102 Uiso 1 1 calc R . .
H8B H 0.6631 0.4506 -0.0538 0.102 Uiso 1 1 calc R . .
H8C H 0.6947 0.3428 -0.0326 0.102 Uiso 1 1 calc R . .
C9 C 0.5040(4) 0.4438(6) 0.0928(6) 0.182(5) Uani 1 1 d . . .
H9A H 0.5070 0.4393 0.1367 0.273 Uiso 1 1 calc R . .
H9B H 0.5005 0.5146 0.0802 0.273 Uiso 1 1 calc R . .
H9C H 0.5435 0.4143 0.0847 0.273 Uiso 1 1 calc R . .
C10 C 0.64906(19) 0.1681(3) -0.08714(18) 0.0430(9) Uani 1 1 d . . .
C11 C 0.6815(2) 0.2077(4) -0.1296(2) 0.0514(10) Uani 1 1 d . . .
H11 H 0.6712 0.2730 -0.1463 0.062 Uiso 1 1 calc R . .
C12 C 0.7292(2) 0.1486(4) -0.1463(2) 0.0593(12) Uani 1 1 d . . .
H12 H 0.7512 0.1736 -0.1749 0.071 Uiso 1 1 calc R . .
C13 C 0.7442(2) 0.0533(4) -0.1210(2) 0.0623(13) Uani 1 1 d . . .
H13 H 0.7769 0.0128 -0.1313 0.075 Uiso 1 1 calc R . .
C14 C 0.7095(2) 0.0189(4) -0.0797(2) 0.0613(12) Uani 1 1 d . . .
H14 H 0.7193 -0.0462 -0.0624 0.074 Uiso 1 1 calc R . .
C15 C 0.52571(19) 0.1979(3) -0.11807(18) 0.0436(9) Uani 1 1 d . . .
C16 C 0.4917(2) 0.2677(4) -0.1631(2) 0.0614(12) Uani 1 1 d . . .
H16 H 0.5086 0.3334 -0.1654 0.074 Uiso 1 1 calc R . .
C17 C 0.4322(3) 0.2367(5) -0.2045(2) 0.0748(15) Uani 1 1 d . . .
H17 H 0.4080 0.2820 -0.2345 0.090 Uiso 1 1 calc R . .
C18 C 0.4090(3) 0.1384(5) -0.2008(2) 0.0737(15) Uani 1 1 d . . .
H18 H 0.3693 0.1161 -0.2284 0.088 Uiso 1 1 calc R . .
C19 C 0.4451(2) 0.0751(4) -0.1563(2) 0.0619(12) Uani 1 1 d . . .
H19 H 0.4293 0.0087 -0.1540 0.074 Uiso 1 1 calc R . .
C20 C 0.3922(2) 0.2435(3) 0.00162(19) 0.0488(10) Uani 1 1 d . . .
C21 C 0.3517(3) 0.3119(4) -0.0385(3) 0.0853(19) Uani 1 1 d . . .
H21 H 0.3556 0.3819 -0.0301 0.102 Uiso 1 1 calc R . .
C22 C 0.3057(3) 0.2771(5) -0.0907(3) 0.096(2) Uani 1 1 d . . .
H22 H 0.2790 0.3231 -0.1186 0.115 Uiso 1 1 calc R . .
C23 C 0.2996(3) 0.1739(5) -0.1010(3) 0.0817(17) Uani 1 1 d . . .
H23 H 0.2681 0.1479 -0.1358 0.098 Uiso 1 1 calc R . .
C24 C 0.3404(2) 0.1100(4) -0.0596(2) 0.0600(12) Uani 1 1 d . . .
H24 H 0.3357 0.0396 -0.0665 0.072 Uiso 1 1 calc R . .
C25 C 0.4230(2) 0.2446(5) 0.1186(2) 0.0610(13) Uani 1 1 d . . .
C26 C 0.3909(3) 0.3115(6) 0.1503(3) 0.090(2) Uani 1 1 d . . .
H26 H 0.3844 0.3803 0.1390 0.108 Uiso 1 1 calc R . .
C27 C 0.3685(3) 0.2706(8) 0.2002(3) 0.117(3) Uani 1 1 d . . .
H27 H 0.3466 0.3128 0.2223 0.141 Uiso 1 1 calc R . .
C28 C 0.3789(3) 0.1691(8) 0.2163(3) 0.103(3) Uani 1 1 d . . .
H28 H 0.3638 0.1411 0.2488 0.123 Uiso 1 1 calc R . .
C29 C 0.4116(3) 0.1116(6) 0.1836(2) 0.0900(19) Uani 1 1 d . . .
H29 H 0.4197 0.0431 0.1949 0.108 Uiso 1 1 calc R . .
B1 B 0.7183(5) 0.4515(6) -0.2243(4) 0.084(2) Uani 1 1 d . . .
F1 F 0.7269(2) 0.3555(4) -0.2421(2) 0.1347(15) Uani 1 1 d . . .
F2 F 0.7005(5) 0.4533(4) -0.1738(3) 0.240(4) Uani 1 1 d . . .
F3 F 0.6795(4) 0.5022(7) -0.2696(4) 0.261(5) Uani 1 1 d . . .
F4 F 0.7759(4) 0.4978(5) -0.2214(3) 0.200(3) Uani 1 1 d . . .

loop_
_atom_site_aniso_label
_atom_site_aniso_U_11
_atom_site_aniso_U_22
_atom_site_aniso_U_33
_atom_site_aniso_U_23
_atom_site_aniso_U_13
_atom_site_aniso_U_12
Ag1 0.0571(2) 0.0520(2) 0.0613(2) 0.01075(17) 0.00702(16) -0.00050(17)
O1 0.0554(17) 0.0398(17) 0.0565(18) 0.0026(13) 0.0100(14) -0.0007(13)
O2 0.072(2) 0.053(2) 0.089(3) -0.0247(18) 0.0048(19) 0.0148(18)
N1 0.0451(19) 0.049(2) 0.060(2) 0.0004(17) 0.0141(16) 0.0060(17)
N2 0.047(2) 0.050(2) 0.047(2) -0.0020(16) 0.0021(16) -0.0025(17)
N3 0.0405(17) 0.0409(19) 0.0433(19) -0.0040(14) 0.0064(14) 0.0062(15)
N4 0.0444(19) 0.056(2) 0.047(2) 0.0019(17) 0.0056(16) 0.0042(17)
N5 0.073(3) 0.089(3) 0.050(2) -0.005(2) 0.024(2) -0.011(2)
C1 0.045(2) 0.041(2) 0.040(2) 0.0019(16) 0.0094(17) 0.0072(17)
C2 0.044(2) 0.038(2) 0.043(2) -0.0018(17) 0.0064(17) 0.0015(17)
C3 0.034(2) 0.061(3) 0.048(2) 0.000(2) 0.0033(18) 0.0026(19)
C4 0.047(2) 0.066(3) 0.046(3) 0.003(2) -0.0009(19) 0.001(2)
C5 0.049(2) 0.063(3) 0.039(2) -0.0039(19) 0.0074(18) -0.004(2)
C6 0.047(2) 0.040(2) 0.039(2) -0.0062(16) 0.0090(17) 0.0010(18)
C7 0.051(2) 0.053(3) 0.048(2) -0.0104(19) 0.0122(19) 0.007(2)
C8 0.071(3) 0.056(3) 0.073(3) -0.005(2) 0.011(3) -0.012(3)
C9 0.107(6) 0.083(5) 0.344(16) -0.063(8) 0.039(8) -0.006(5)
C10 0.042(2) 0.044(2) 0.041(2) -0.0039(17) 0.0076(17) -0.0024(17)
C11 0.051(2) 0.054(3) 0.048(2) -0.0003(19) 0.010(2) -0.004(2)
C12 0.053(3) 0.072(3) 0.057(3) -0.013(2) 0.023(2) -0.010(2)
C13 0.049(3) 0.068(3) 0.073(3) -0.018(3) 0.023(2) 0.004(2)
C14 0.056(3) 0.050(3) 0.079(3) -0.001(2) 0.021(2) 0.010(2)
C15 0.041(2) 0.050(3) 0.039(2) 0.0003(18) 0.0083(17) 0.0066(19)
C16 0.061(3) 0.064(3) 0.051(3) 0.010(2) 0.002(2) 0.009(2)
C17 0.068(3) 0.092(4) 0.052(3) 0.011(3) -0.007(2) 0.015(3)
C18 0.055(3) 0.098(4) 0.057(3) 0.004(3) -0.006(2) -0.002(3)
C19 0.052(3) 0.067(3) 0.058(3) -0.002(2) 0.000(2) -0.006(2)
C20 0.045(2) 0.053(3) 0.047(2) -0.0069(19) 0.0110(18) 0.011(2)
C21 0.091(4) 0.061(3) 0.084(4) -0.014(3) -0.011(3) 0.033(3)
C22 0.100(4) 0.072(4) 0.084(4) -0.012(3) -0.033(3) 0.037(3)
C23 0.066(3) 0.088(4) 0.073(4) -0.013(3) -0.012(3) 0.023(3)
C24 0.055(3) 0.057(3) 0.061(3) -0.005(2) 0.004(2) 0.003(2)
C25 0.043(2) 0.090(4) 0.049(3) -0.019(3) 0.011(2) 0.007(2)
C26 0.073(4) 0.139(6) 0.058(3) -0.015(3) 0.014(3) 0.042(4)
C27 0.064(4) 0.231(10) 0.060(4) -0.034(5) 0.021(3) 0.045(5)
C28 0.065(4) 0.195(9) 0.052(3) -0.007(4) 0.020(3) -0.003(5)
C29 0.086(4) 0.133(6) 0.053(3) -0.010(3) 0.022(3) -0.032(4)
B1 0.114(6) 0.055(4) 0.090(5) 0.012(3) 0.037(4) -0.014(4)
F1 0.146(4) 0.112(4) 0.154(4) -0.026(3) 0.052(3) -0.011(3)
F2 0.494(13) 0.101(4) 0.229(7) 0.012(4) 0.279(9) -0.015(5)
F3 0.262(9) 0.342(10) 0.216(7) 0.149(7) 0.128(7) 0.194(8)
F4 0.230(7) 0.210(6) 0.176(6) -0.052(4) 0.082(5) -0.139(6)

loop_
_atom_type_symbol
_atom_type_description
_atom_type_scat_dispersion_real
_atom_type_scat_dispersion_imag
_atom_type_scat_source
Ag Ag -0.8971 1.1015 'International Tables Vol C Tables 4.2.6.8 and 6.1.1.4'
O O 0.0106 0.0060 'International Tables Vol C Tables 4.2.6.8 and 6.1.1.4'
N N 0.0061 0.0033 'International Tables Vol C Tables 4.2.6.8 and 6.1.1.4'
C C 0.0033 0.0016 'International Tables Vol C Tables 4.2.6.8 and 6.1.1.4'
B B 0.0013 0.0007 'International Tables Vol C Tables 4.2.6.8 and 6.1.1.4'
F F 0.0171 0.0103 'International Tables Vol C Tables 4.2.6.8 and 6.1.1.4'
H H 0.0000 0.0000 'International Tables Vol C Tables 4.2.6.8 and 6.1.1.4'

loop_
_geom_angle_atom_site_label_1
_geom_angle_atom_site_label_2
_geom_angle_atom_site_label_3
_geom_angle
_geom_angle_site_symmetry_1
_geom_angle_site_symmetry_3
_geom_angle_publ_flag
N2 Ag1 N4 178.79(13) . 5_655 ?
N2 Ag1 N5 99.20(14) . 5_655 ?
N4 Ag1 N5 82.01(14) 5_655 5_655 ?
N2 Ag1 N1 84.43(12) . . ?
N4 Ag1 N1 95.49(12) 5_655 . ?
N5 Ag1 N1 92.43(13) 5_655 . ?
C8 O1 C1 115.8(3) . . ?
C7 O2 C9 118.9(5) . . ?
C10 N1 C14 117.5(4) . . ?
C10 N1 Ag1 113.4(3) . . ?
C14 N1 Ag1 116.9(3) . . ?
C15 N2 C19 118.1(4) . . ?
C15 N2 Ag1 125.6(3) . . ?
C19 N2 Ag1 115.9(3) . . ?
C2 N3 C6 119.0(3) . . ?
C20 N4 C24 118.0(4) . . ?
C20 N4 Ag1 126.0(3) . 5_655 ?
C24 N4 Ag1 115.7(3) . 5_655 ?
C25 N5 C29 119.0(5) . . ?
C25 N5 Ag1 117.8(3) . 5_655 ?
C29 N5 Ag1 117.1(4) . 5_655 ?
O1 C1 C2 108.6(3) . . ?
O1 C1 C15 105.2(3) . . ?
C2 C1 C15 110.1(3) . . ?
O1 C1 C10 108.9(3) . . ?
C2 C1 C10 115.6(3) . . ?
C15 C1 C10 108.1(3) . . ?
N3 C2 C3 122.2(4) . . ?
N3 C2 C1 112.9(3) . . ?
C3 C2 C1 124.7(4) . . ?
C2 C3 C4 118.7(4) . . ?
C2 C3 H3 120.6 . . ?
C4 C3 H3 120.6 . . ?
C5 C4 C3 118.9(4) . . ?
C5 C4 H4 120.5 . . ?
C3 C4 H4 120.5 . . ?
C4 C5 C6 119.3(4) . . ?
C4 C5 H5 120.3 . . ?
C6 C5 H5 120.3 . . ?
N3 C6 C5 121.8(4) . . ?
N3 C6 C7 113.9(3) . . ?
C5 C6 C7 124.1(4) . . ?
O2 C7 C6 109.3(4) . . ?
O2 C7 C25 109.5(4) . . ?
C6 C7 C25 113.6(4) . . ?
O2 C7 C20 105.6(3) . . ?
C6 C7 C20 109.3(3) . . ?
C25 C7 C20 109.1(4) . . ?
O1 C8 H8A 109.5 . . ?
O1 C8 H8B 109.5 . . ?
H8A C8 H8B 109.5 . . ?
O1 C8 H8C 109.5 . . ?
H8A C8 H8C 109.5 . . ?
H8B C8 H8C 109.5 . . ?
O2 C9 H9A 109.5 . . ?
O2 C9 H9B 109.5 . . ?
H9A C9 H9B 109.5 . . ?
O2 C9 H9C 109.5 . . ?
H9A C9 H9C 109.5 . . ?
H9B C9 H9C 109.5 . . ?
N1 C10 C11 122.3(4) . . ?
N1 C10 C1 116.7(4) . . ?
C11 C10 C1 120.8(4) . . ?
C12 C11 C10 118.7(4) . . ?
C12 C11 H11 120.6 . . ?
C10 C11 H11 120.6 . . ?
C13 C12 C11 120.0(5) . . ?
C13 C12 H12 120.0 . . ?
C11 C12 H12 120.0 . . ?
C12 C13 C14 117.9(4) . . ?
C12 C13 H13 121.1 . . ?
C14 C13 H13 121.1 . . ?
N1 C14 C13 123.5(5) . . ?
N1 C14 H14 118.2 . . ?
C13 C14 H14 118.2 . . ?
N2 C15 C16 121.9(4) . . ?
N2 C15 C1 117.2(3) . . ?
C16 C15 C1 120.9(4) . . ?
C17 C16 C15 118.4(5) . . ?
C17 C16 H16 120.8 . . ?
C15 C16 H16 120.8 . . ?
C18 C17 C16 119.6(5) . . ?
C18 C17 H17 120.2 . . ?
C16 C17 H17 120.2 . . ?
C19 C18 C17 118.5(5) . . ?
C19 C18 H18 120.8 . . ?
C17 C18 H18 120.8 . . ?
C18 C19 N2 123.5(5) . . ?
C18 C19 H19 118.2 . . ?
N2 C19 H19 118.3 . . ?
N4 C20 C21 121.0(4) . . ?
N4 C20 C7 117.0(4) . . ?
C21 C20 C7 122.0(4) . . ?
C22 C21 C20 120.1(5) . . ?
C22 C21 H21 119.9 . . ?
C20 C21 H21 119.9 . . ?
C23 C22 C21 118.8(5) . . ?
C23 C22 H22 120.6 . . ?
C21 C22 H22 120.6 . . ?
C24 C23 C22 118.5(5) . . ?
C24 C23 H23 120.8 . . ?
C22 C23 H23 120.8 . . ?
N4 C24 C23 123.6(5) . . ?
N4 C24 H24 118.2 . . ?
C23 C24 H24 118.2 . . ?
N5 C25 C26 121.5(5) . . ?
N5 C25 C7 116.8(4) . . ?
C26 C25 C7 121.6(5) . . ?
C25 C26 C27 117.2(7) . . ?
C25 C26 H26 121.4 . . ?
C27 C26 H26 121.4 . . ?
C28 C27 C26 120.5(6) . . ?
C28 C27 H27 119.7 . . ?
C26 C27 H27 119.7 . . ?
C29 C28 C27 117.6(7) . . ?
C29 C28 H28 121.2 . . ?
C27 C28 H28 121.2 . . ?
N5 C29 C28 124.2(7) . . ?
N5 C29 H29 117.9 . . ?
C28 C29 H29 117.9 . . ?
F2 B1 F3 114.5(9) . . ?
F2 B1 F4 114.6(8) . . ?
F3 B1 F4 99.9(7) . . ?
F2 B1 F1 111.7(6) . . ?
F3 B1 F1 110.6(8) . . ?
F4 B1 F1 104.6(8) . . ?

loop_
_geom_bond_atom_site_label_1
_geom_bond_atom_site_label_2
_geom_bond_distance
_geom_bond_site_symmetry_2
_geom_bond_publ_flag
Ag1 N2 2.209(4) . ?
Ag1 N4 2.223(3) 5_655 ?
Ag1 N5 2.485(4) 5_655 ?
Ag1 N1 2.528(4) . ?
O1 C8 1.432(5) . ?
O1 C1 1.442(5) . ?
O2 C7 1.426(6) . ?
O2 C9 1.454(9) . ?
N1 C10 1.328(5) . ?
N1 C14 1.350(6) . ?
N2 C15 1.325(5) . ?
N2 C19 1.357(5) . ?
N3 C2 1.332(5) . ?
N3 C6 1.339(5) . ?
N4 C20 1.333(6) . ?
N4 C24 1.336(5) . ?
N4 Ag1 2.223(3) 5_655 ?
N5 C25 1.330(7) . ?
N5 C29 1.340(7) . ?
N5 Ag1 2.485(4) 5_655 ?
C1 C2 1.525(6) . ?
C1 C15 1.530(5) . ?
C1 C10 1.541(5) . ?
C2 C3 1.380(5) . ?
C3 C4 1.382(6) . ?
C3 H3 0.9300 . ?
C4 C5 1.374(6) . ?
C4 H4 0.9300 . ?
C5 C6 1.376(6) . ?
C5 H5 0.9300 . ?
C6 C7 1.531(6) . ?
C7 C25 1.534(7) . ?
C7 C20 1.536(6) . ?
C8 H8A 0.9600 . ?
C8 H8B 0.9600 . ?
C8 H8C 0.9600 . ?
C9 H9A 0.9600 . ?
C9 H9B 0.9600 . ?
C9 H9C 0.9600 . ?
C10 C11 1.388(6) . ?
C11 C12 1.374(6) . ?
C11 H11 0.9300 . ?
C12 C13 1.363(7) . ?
C12 H12 0.9300 . ?
C13 C14 1.377(7) . ?
C13 H13 0.9300 . ?
C14 H14 0.9300 . ?
C15 C16 1.395(6) . ?
C16 C17 1.385(7) . ?
C16 H16 0.9300 . ?
C17 C18 1.376(8) . ?
C17 H17 0.9300 . ?
C18 C19 1.349(7) . ?
C18 H18 0.9300 . ?
C19 H19 0.9300 . ?
C20 C21 1.375(6) . ?
C21 C22 1.365(7) . ?
C21 H21 0.9300 . ?
C22 C23 1.364(8) . ?
C22 H22 0.9300 . ?
C23 C24 1.356(7) . ?
C23 H23 0.9300 . ?
C24 H24 0.9300 . ?
C25 C26 1.390(7) . ?
C26 C27 1.408(10) . ?
C26 H26 0.9300 . ?
C27 C28 1.371(11) . ?
C27 H27 0.9300 . ?
C28 C29 1.341(9) . ?
C28 H28 0.9300 . ?
C29 H29 0.9300 . ?
B1 F2 1.265(9) . ?
B1 F3 1.288(10) . ?
B1 F4 1.319(10) . ?
B1 F1 1.337(8) . ?
